data_7119088
loop_
_publ_author_name
'Long Huang'
'Frank Rominger'
'Matthias Rudolph'
'A. Stephen K. Hashmi'

_publ_section_title
;
 A general access to organogold(III) complexes by oxidative addition of
 diazonium salts
;
_journal_name_full Chem.Commun.
_journal_page_first 6435
_journal_volume 52
_journal_year 2016
_chemical_formula_sum 'C27 H21 Au B Cl F4 N P'
_chemical_formula_weight 709.64
_chemical_name_common '5a in manuscript'
_space_group_crystal_system monoclinic
_space_group_IT_number 14
_space_group_name_Hall '-P 2ybc'
_space_group_name_H-M_alt 'P 1 21/c 1'
_symmetry_space_group_name_Hall '-P 2ybc'
_symmetry_space_group_name_H-M 'P 1 21/c 1'
_atom_sites_solution_hydrogens geom
_audit_creation_method SHELXL-2014/7
_audit_update_record
;
2016-03-11 deposited with the CCDC.
2016-04-05 downloaded from the CCDC.
;
_cell_angle_alpha 90
_cell_angle_beta 108.7708(8)
_cell_angle_gamma 90
_cell_formula_units_Z 4
_cell_length_a 10.3940(2)
_cell_length_b 16.6422(3)
_cell_length_c 15.3890(2)
_cell_measurement_reflns_used 9061
_cell_measurement_temperature 200(2)
_cell_measurement_theta_max 30.87
_cell_measurement_theta_min 2.40
_cell_volume 2520.39(8)
_computing_cell_refinement 'Bruker SAINT'
_computing_data_collection 'Bruker APEX2'
_computing_data_reduction 'Bruker SAINT'
_computing_molecular_graphics 'Bruker SHELXTL'
_computing_publication_material 'Bruker SHELXTL'
_computing_structure_refinement 'SHELXL-2014/7 (Sheldrick, 2014)'
_computing_structure_solution 'SHELXS-97 (Sheldrick 2008)'
_diffrn_ambient_temperature 200(2)
_diffrn_measured_fraction_theta_full 1.000
_diffrn_measured_fraction_theta_max 0.999
_diffrn_measurement_device_type 'Bruker APEX-II Quazar area detector'
_diffrn_measurement_method '\f and \w scans'
_diffrn_radiation_type MoK\a
_diffrn_radiation_wavelength 0.71073
_diffrn_reflns_av_R_equivalents 0.0326
_diffrn_reflns_av_unetI/netI 0.0271
_diffrn_reflns_Laue_measured_fraction_full 1.000
_diffrn_reflns_Laue_measured_fraction_max 0.999
_diffrn_reflns_limit_h_max 13
_diffrn_reflns_limit_h_min -15
_diffrn_reflns_limit_k_max 23
_diffrn_reflns_limit_k_min -24
_diffrn_reflns_limit_l_max 22
_diffrn_reflns_limit_l_min -22
_diffrn_reflns_number 45111
_diffrn_reflns_point_group_measured_fraction_full 1.000
_diffrn_reflns_point_group_measured_fraction_max 0.999
_diffrn_reflns_theta_full 25.242
_diffrn_reflns_theta_max 31.005
_diffrn_reflns_theta_min 1.858
_diffrn_source 'ImuS microsource'
_exptl_absorpt_coefficient_mu 6.054
_exptl_absorpt_correction_T_max 0.5915
_exptl_absorpt_correction_T_min 0.4855
_exptl_absorpt_correction_type multi-scan
_exptl_absorpt_process_details
;
Sheldrick, G. M. (2008). <i>SADABS</i>. University of G\"ottingen, Germany.
;
_exptl_crystal_colour colourless
_exptl_crystal_density_diffrn 1.870
_exptl_crystal_description polyhedron
_exptl_crystal_F_000 1368
_exptl_crystal_size_max 0.180
_exptl_crystal_size_mid 0.140
_exptl_crystal_size_min 0.110
_refine_diff_density_max 1.386
_refine_diff_density_min -1.059
_refine_diff_density_rms 0.115
_refine_ls_extinction_coef .
_refine_ls_extinction_method none
_refine_ls_goodness_of_fit_ref 1.041
_refine_ls_hydrogen_treatment constr
_refine_ls_matrix_type full
_refine_ls_number_parameters 333
_refine_ls_number_reflns 8030
_refine_ls_number_restraints 0
_refine_ls_restrained_S_all 1.041
_refine_ls_R_factor_all 0.0382
_refine_ls_R_factor_gt 0.0266
_refine_ls_shift/su_max 0.002
_refine_ls_shift/su_mean 0.000
_refine_ls_structure_factor_coef Fsqd
_refine_ls_weighting_details 'w=1/[\s^2^(Fo^2^)+(0.0331P)^2^+1.3198P] where P=(Fo^2^+2Fc^2^)/3'
_refine_ls_weighting_scheme calc
_refine_ls_wR_factor_gt 0.0607
_refine_ls_wR_factor_ref 0.0651
_reflns_Friedel_coverage 0.000
_reflns_Friedel_fraction_full .
_reflns_Friedel_fraction_max .
_reflns_number_gt 6439
_reflns_number_total 8030
_reflns_threshold_expression 'I > 2\s(I)'
_cod_data_source_file c6cc02199a2.cif
_cod_data_source_block lh4
_cod_original_cell_volume 2520.39(7)
_cod_database_code 7119088
_shelx_shelxl_version_number 2014/7
_shelx_space_group_comment
; 
The symmetry employed for this shelxl refinement is uniquely defined 
by the following loop, which should always be used as a source of 
symmetry information in preference to the above space-group names. 
They are only intended as comments. 
;
_shelx_estimated_absorpt_t_min 0.409
_shelx_estimated_absorpt_t_max 0.556

loop_
_space_group_symop_operation_xyz
'x, y, z'
'-x, y+1/2, -z+1/2'
'-x, -y, -z'
'x, -y-1/2, z-1/2'

loop_
_atom_site_label
_atom_site_type_symbol
_atom_site_fract_x
_atom_site_fract_y
_atom_site_fract_z
_atom_site_U_iso_or_equiv
_atom_site_adp_type
_atom_site_occupancy
_atom_site_site_symmetry_order
_atom_site_calc_flag
_atom_site_refinement_flags_posn
_atom_site_refinement_flags_adp
_atom_site_refinement_flags_occupancy
_atom_site_disorder_assembly
_atom_site_disorder_group
Au1 Au 0.66846(2) 0.32324(2) 0.25405(2) 0.02483(4) Uani 1 1 d . . . A 1
Cl1 Cl 0.66496(8) 0.18644(4) 0.22355(6) 0.03581(16) Uani 1 1 d . . . A 1
P1 P 0.69247(7) 0.45769(5) 0.27410(5) 0.02456(14) Uani 1 1 d . . . A 1
C11 C 0.6892(3) 0.50244(17) 0.37915(18) 0.0296(6) Uani 1 1 d . . . A 1
C12 C 0.8077(3) 0.5001(2) 0.4549(2) 0.0437(8) Uani 1 1 d . . . A 1
H12 H 0.8875 0.4754 0.4499 0.052 Uiso 1 1 calc R U . A 1
C13 C 0.8083(4) 0.5338(3) 0.5372(2) 0.0554(10) Uani 1 1 d . . . A 1
H13 H 0.8883 0.5313 0.5890 0.066 Uiso 1 1 calc R U . A 1
C14 C 0.6946(5) 0.5706(2) 0.5444(2) 0.0552(10) Uani 1 1 d . . . A 1
H14 H 0.6965 0.5946 0.6009 0.066 Uiso 1 1 calc R U . A 1
C15 C 0.5768(4) 0.5731(2) 0.4700(3) 0.0519(10) Uani 1 1 d . . . A 1
H15 H 0.4982 0.5991 0.4752 0.062 Uiso 1 1 calc R U . A 1
C16 C 0.5734(3) 0.5374(2) 0.3872(2) 0.0385(7) Uani 1 1 d . . . A 1
H16 H 0.4916 0.5373 0.3366 0.046 Uiso 1 1 calc R U . A 1
C21 C 0.8454(3) 0.48969(18) 0.25297(16) 0.0268(6) Uani 1 1 d . . . A 1
C22 C 0.9163(3) 0.4371(2) 0.2139(2) 0.0356(7) Uani 1 1 d . . . A 1
H22 H 0.8884 0.3826 0.2034 0.043 Uiso 1 1 calc R U . A 1
C23 C 1.0261(3) 0.4636(2) 0.1904(2) 0.0452(8) Uani 1 1 d . . . A 1
H23 H 1.0740 0.4276 0.1639 0.054 Uiso 1 1 calc R U . A 1
C24 C 1.0660(3) 0.5428(2) 0.2057(2) 0.0483(9) Uani 1 1 d . . . A 1
H24 H 1.1418 0.5613 0.1896 0.058 Uiso 1 1 calc R U . A 1
C25 C 0.9979(3) 0.5950(2) 0.2437(2) 0.0453(8) Uani 1 1 d . . . A 1
H25 H 1.0267 0.6494 0.2535 0.054 Uiso 1 1 calc R U . A 1
C26 C 0.8866(3) 0.56953(19) 0.2684(2) 0.0357(7) Uani 1 1 d . . . A 1
H26 H 0.8399 0.6059 0.2952 0.043 Uiso 1 1 calc R U . A 1
C31 C 0.5493(3) 0.49217(17) 0.17965(17) 0.0269(5) Uani 1 1 d . . . A 1
C32 C 0.5126(3) 0.57166(19) 0.1680(2) 0.0344(6) Uani 1 1 d . . . A 1
H32 H 0.5629 0.6107 0.2105 0.041 Uiso 1 1 calc R U . A 1
C33 C 0.3998(3) 0.5953(2) 0.0928(2) 0.0399(7) Uani 1 1 d . . . A 1
H33 H 0.3732 0.6502 0.0854 0.048 Uiso 1 1 calc R U . A 1
C34 C 0.3293(3) 0.5399(2) 0.0310(2) 0.0411(8) Uani 1 1 d . . . A 1
H34 H 0.2533 0.5567 -0.0190 0.049 Uiso 1 1 calc R U . A 1
C35 C 0.3665(3) 0.4579(2) 0.03929(19) 0.0340(7) Uani 1 1 d . . . A 1
C36 C 0.2992(3) 0.3976(2) -0.0244(2) 0.0422(8) Uani 1 1 d . . . A 1
H36 H 0.2229 0.4113 -0.0757 0.051 Uiso 1 1 calc R U . A 1
C37 C 0.3428(4) 0.3214(2) -0.0124(2) 0.0413(8) Uani 1 1 d . . . A 1
H37 H 0.2995 0.2814 -0.0561 0.050 Uiso 1 1 calc R U . A 1
C38 C 0.4526(3) 0.3009(2) 0.0650(2) 0.0365(7) Uani 1 1 d . . . A 1
H38 H 0.4811 0.2464 0.0735 0.044 Uiso 1 1 calc R U . A 1
N39 N 0.5180(2) 0.35456(15) 0.12674(15) 0.0281(5) Uani 1 1 d . . . A 1
C40 C 0.4785(3) 0.43332(18) 0.11533(18) 0.0273(6) Uani 1 1 d . . . A 1
C41 C 0.8000(3) 0.30331(18) 0.38181(19) 0.0287(6) Uani 1 1 d . . . A 1
C42 C 0.9376(3) 0.2900(2) 0.3984(2) 0.0428(8) Uani 1 1 d . . . A 1
H42 H 0.9757 0.2926 0.3500 0.051 Uiso 1 1 calc R U . A 1
C43 C 1.0183(4) 0.2727(3) 0.4879(3) 0.0542(10) Uani 1 1 d . . . A 1
H43 H 1.1129 0.2641 0.5007 0.065 Uiso 1 1 calc R U . A 1
C44 C 0.9643(4) 0.2679(2) 0.5580(2) 0.0488(9) Uani 1 1 d . . . A 1
H44 H 1.0213 0.2557 0.6185 0.059 Uiso 1 1 calc R U . A 1
C45 C 0.8285(3) 0.2807(2) 0.5410(2) 0.0434(8) Uani 1 1 d . . . A 1
H45 H 0.7908 0.2766 0.5895 0.052 Uiso 1 1 calc R U . A 1
C46 C 0.7450(3) 0.2996(2) 0.4525(2) 0.0355(7) Uani 1 1 d . . . A 1
H46 H 0.6510 0.3098 0.4408 0.043 Uiso 1 1 calc R U . A 1
B1 B 0.3034(4) 0.2886(3) 0.2547(3) 0.0374(8) Uani 1 1 d . . . B 1
F1 F 0.1944(2) 0.27952(15) 0.28691(15) 0.0528(5) Uani 1 1 d . . . B 1
F2 F 0.3057(2) 0.22640(16) 0.19592(17) 0.0668(7) Uani 1 1 d . . . B 1
F3 F 0.2967(4) 0.3593(2) 0.2127(3) 0.1148(13) Uani 1 1 d . . . B 1
F4 F 0.4220(2) 0.2836(2) 0.3273(2) 0.0944(10) Uani 1 1 d . . . B 1
Au1B Au 0.9950(9) 0.3228(5) 0.2371(6) 0.025 Uiso 0.0115(3) 1 d . U . C 2
Au1C Au 0.3313(9) 0.5299(6) 0.2466(6) 0.025 Uiso 0.0112(3) 1 d . U . D 2

loop_
_atom_site_aniso_label
_atom_site_aniso_U_11
_atom_site_aniso_U_22
_atom_site_aniso_U_33
_atom_site_aniso_U_23
_atom_site_aniso_U_13
_atom_site_aniso_U_12
Au1 0.02659(6) 0.02251(6) 0.02471(5) -0.00097(4) 0.00732(4) -0.00107(4)
Cl1 0.0420(4) 0.0244(4) 0.0424(4) -0.0037(3) 0.0154(3) -0.0019(3)
P1 0.0257(3) 0.0222(4) 0.0239(3) -0.0013(2) 0.0054(2) -0.0008(3)
C11 0.0383(15) 0.0243(14) 0.0263(12) -0.0024(10) 0.0105(11) -0.0030(12)
C12 0.0412(17) 0.054(2) 0.0321(15) -0.0097(14) 0.0061(12) -0.0038(15)
C13 0.055(2) 0.073(3) 0.0324(16) -0.0179(17) 0.0065(15) -0.018(2)
C14 0.088(3) 0.047(2) 0.0379(18) -0.0122(15) 0.0298(19) -0.010(2)
C15 0.080(3) 0.037(2) 0.052(2) 0.0056(16) 0.039(2) 0.0158(19)
C16 0.0498(18) 0.0330(17) 0.0353(15) 0.0059(13) 0.0172(13) 0.0100(15)
C21 0.0255(12) 0.0278(15) 0.0244(12) 0.0012(10) 0.0041(10) -0.0022(10)
C22 0.0360(15) 0.0328(17) 0.0379(15) -0.0015(12) 0.0115(12) 0.0040(13)
C23 0.0345(16) 0.054(2) 0.0493(19) -0.0033(16) 0.0173(14) 0.0006(16)
C24 0.0333(16) 0.059(2) 0.052(2) -0.0036(17) 0.0128(14) -0.0144(16)
C25 0.0432(18) 0.050(2) 0.0418(17) -0.0075(15) 0.0118(14) -0.0176(16)
C26 0.0357(15) 0.0322(17) 0.0361(15) -0.0053(12) 0.0071(12) -0.0054(13)
C31 0.0284(13) 0.0274(15) 0.0236(11) 0.0009(10) 0.0065(10) -0.0001(11)
C32 0.0407(16) 0.0316(16) 0.0310(14) -0.0001(12) 0.0119(12) 0.0052(13)
C33 0.0459(18) 0.0388(19) 0.0353(15) 0.0091(13) 0.0136(13) 0.0163(14)
C34 0.0309(15) 0.057(2) 0.0312(14) 0.0121(14) 0.0047(12) 0.0090(15)
C35 0.0282(13) 0.0471(19) 0.0257(12) 0.0047(12) 0.0071(10) -0.0011(13)
C36 0.0341(16) 0.063(2) 0.0245(13) 0.0028(14) 0.0018(11) -0.0107(15)
C37 0.0445(18) 0.049(2) 0.0278(14) -0.0072(13) 0.0083(12) -0.0177(15)
C38 0.0438(17) 0.0364(17) 0.0292(14) -0.0055(12) 0.0117(12) -0.0105(14)
N39 0.0294(12) 0.0300(13) 0.0238(10) -0.0018(9) 0.0071(9) -0.0056(10)
C40 0.0267(13) 0.0320(15) 0.0238(12) 0.0020(10) 0.0089(10) -0.0006(11)
C41 0.0295(13) 0.0266(14) 0.0266(12) -0.0001(10) 0.0041(10) 0.0012(11)
C42 0.0359(16) 0.053(2) 0.0384(16) -0.0002(15) 0.0103(13) 0.0085(15)
C43 0.0359(18) 0.069(3) 0.048(2) -0.0004(18) 0.0011(15) 0.0187(18)
C44 0.050(2) 0.051(2) 0.0340(16) 0.0043(15) -0.0029(14) 0.0054(17)
C45 0.0477(19) 0.052(2) 0.0285(14) -0.0009(14) 0.0091(13) -0.0044(16)
C46 0.0315(15) 0.0431(18) 0.0301(14) 0.0002(12) 0.0074(11) -0.0006(13)
B1 0.0334(17) 0.036(2) 0.0420(19) -0.0020(15) 0.0104(14) -0.0034(15)
F1 0.0412(11) 0.0744(16) 0.0465(11) 0.0056(11) 0.0194(9) -0.0031(10)
F2 0.0681(15) 0.0681(17) 0.0688(16) -0.0203(13) 0.0283(12) -0.0039(13)
F3 0.136(3) 0.072(2) 0.193(4) 0.062(2) 0.130(3) 0.043(2)
F4 0.0415(13) 0.158(3) 0.0740(18) -0.0393(19) 0.0046(12) -0.0047(16)

loop_
_atom_type_symbol
_atom_type_description
_atom_type_scat_dispersion_real
_atom_type_scat_dispersion_imag
_atom_type_scat_source
C C 0.0033 0.0016 'International Tables Vol C Tables 4.2.6.8 and 6.1.1.4'
H H 0.0000 0.0000 'International Tables Vol C Tables 4.2.6.8 and 6.1.1.4'
B B 0.0013 0.0007 'International Tables Vol C Tables 4.2.6.8 and 6.1.1.4'
N N 0.0061 0.0033 'International Tables Vol C Tables 4.2.6.8 and 6.1.1.4'
F F 0.0171 0.0103 'International Tables Vol C Tables 4.2.6.8 and 6.1.1.4'
P P 0.1023 0.0942 'International Tables Vol C Tables 4.2.6.8 and 6.1.1.4'
Cl Cl 0.1484 0.1585 'International Tables Vol C Tables 4.2.6.8 and 6.1.1.4'
Au Au -2.0133 8.8022 'International Tables Vol C Tables 4.2.6.8 and 6.1.1.4'

loop_
_geom_angle_atom_site_label_1
_geom_angle_atom_site_label_2
_geom_angle_atom_site_label_3
_geom_angle
_geom_angle_site_symmetry_1
_geom_angle_site_symmetry_3
C41 Au1 N39 173.11(10) . .
C41 Au1 P1 91.10(8) . .
N39 Au1 P1 84.26(7) . .
C41 Au1 Cl1 89.85(9) . .
N39 Au1 Cl1 95.42(7) . .
P1 Au1 Cl1 172.44(3) . .
C11 P1 C21 108.30(13) . .
C11 P1 C31 110.15(13) . .
C21 P1 C31 107.87(12) . .
C11 P1 Au1 120.10(10) . .
C21 P1 Au1 109.43(10) . .
C31 P1 Au1 100.27(9) . .
C16 C11 C12 119.9(3) . .
C16 C11 P1 121.9(2) . .
C12 C11 P1 118.3(2) . .
C13 C12 C11 119.7(3) . .
C13 C12 H12 120.2 . .
C11 C12 H12 120.2 . .
C14 C13 C12 120.5(3) . .
C14 C13 H13 119.8 . .
C12 C13 H13 119.8 . .
C13 C14 C15 120.2(3) . .
C13 C14 H14 119.9 . .
C15 C14 H14 119.9 . .
C14 C15 C16 120.0(4) . .
C14 C15 H15 120.0 . .
C16 C15 H15 120.0 . .
C11 C16 C15 119.7(3) . .
C11 C16 H16 120.2 . .
C15 C16 H16 120.2 . .
C26 C21 C22 119.6(3) . .
C26 C21 P1 119.5(2) . .
C22 C21 P1 120.7(2) . .
C23 C22 C21 120.6(3) . .
C23 C22 H22 119.7 . .
C21 C22 H22 119.7 . .
C22 C23 C24 119.4(3) . .
C22 C23 H23 120.3 . .
C24 C23 H23 120.3 . .
C25 C24 C23 120.8(3) . .
C25 C24 H24 119.6 . .
C23 C24 H24 119.6 . .
C24 C25 C26 120.9(3) . .
C24 C25 H25 119.6 . .
C26 C25 H25 119.6 . .
C21 C26 C25 118.7(3) . .
C21 C26 H26 120.6 . .
C25 C26 H26 120.6 . .
C32 C31 C40 121.0(3) . .
C32 C31 P1 122.2(2) . .
C40 C31 P1 116.8(2) . .
C31 C32 C33 119.9(3) . .
C31 C32 H32 120.1 . .
C33 C32 H32 120.1 . .
C34 C33 C32 120.2(3) . .
C34 C33 H33 119.9 . .
C32 C33 H33 119.9 . .
C33 C34 C35 121.5(3) . .
C33 C34 H34 119.2 . .
C35 C34 H34 119.2 . .
C34 C35 C40 118.7(3) . .
C34 C35 C36 124.1(3) . .
C40 C35 C36 117.1(3) . .
C37 C36 C35 120.3(3) . .
C37 C36 H36 119.8 . .
C35 C36 H36 119.8 . .
C36 C37 C38 119.6(3) . .
C36 C37 H37 120.2 . .
C38 C37 H37 120.2 . .
N39 C38 C37 122.5(3) . .
N39 C38 H38 118.8 . .
C37 C38 H38 118.8 . .
C38 N39 C40 119.4(3) . .
C38 N39 Au1 123.3(2) . .
C40 N39 Au1 116.84(17) . .
N39 C40 C31 120.3(2) . .
N39 C40 C35 121.0(3) . .
C31 C40 C35 118.7(3) . .
C46 C41 C42 120.7(3) . .
C46 C41 Au1 116.7(2) . .
C42 C41 Au1 122.5(2) . .
C41 C42 C43 118.1(3) . .
C41 C42 H42 120.9 . .
C43 C42 H42 120.9 . .
C44 C43 C42 121.5(3) . .
C44 C43 H43 119.2 . .
C42 C43 H43 119.2 . .
C45 C44 C43 120.0(3) . .
C45 C44 H44 120.0 . .
C43 C44 H44 120.0 . .
C44 C45 C46 120.1(3) . .
C44 C45 H45 120.0 . .
C46 C45 H45 120.0 . .
C41 C46 C45 119.6(3) . .
C41 C46 H46 120.2 . .
C45 C46 H46 120.2 . .
F3 B1 F4 109.9(4) . .
F3 B1 F2 110.7(3) . .
F4 B1 F2 106.7(3) . .
F3 B1 F1 110.4(3) . .
F4 B1 F1 109.0(3) . .
F2 B1 F1 110.0(3) . .

loop_
_geom_bond_atom_site_label_1
_geom_bond_atom_site_label_2
_geom_bond_distance
_geom_bond_site_symmetry_2
Au1 C41 2.029(3) .
Au1 N39 2.141(2) .
Au1 P1 2.2616(8) .
Au1 Cl1 2.3224(7) .
P1 C11 1.790(3) .
P1 C21 1.802(3) .
P1 C31 1.807(3) .
C11 C16 1.379(4) .
C11 C12 1.397(4) .
C12 C13 1.383(5) .
C12 H12 0.9500 .
C13 C14 1.368(6) .
C13 H13 0.9500 .
C14 C15 1.382(6) .
C14 H14 0.9500 .
C15 C16 1.395(5) .
C15 H15 0.9500 .
C16 H16 0.9500 .
C21 C26 1.393(4) .
C21 C22 1.399(4) .
C22 C23 1.375(5) .
C22 H22 0.9500 .
C23 C24 1.380(5) .
C23 H23 0.9500 .
C24 C25 1.366(5) .
C24 H24 0.9500 .
C25 C26 1.394(4) .
C25 H25 0.9500 .
C26 H26 0.9500 .
C31 C32 1.372(4) .
C31 C40 1.418(4) .
C32 C33 1.413(4) .
C32 H32 0.9500 .
C33 C34 1.358(5) .
C33 H33 0.9500 .
C34 C35 1.413(5) .
C34 H34 0.9500 .
C35 C40 1.420(4) .
C35 C36 1.420(4) .
C36 C37 1.339(5) .
C36 H36 0.9500 .
C37 C38 1.401(5) .
C37 H37 0.9500 .
C38 N39 1.321(4) .
C38 H38 0.9500 .
N39 C40 1.368(4) .
C41 C46 1.383(4) .
C41 C42 1.387(4) .
C42 C43 1.394(5) .
C42 H42 0.9500 .
C43 C44 1.368(5) .
C43 H43 0.9500 .
C44 C45 1.368(5) .
C44 H44 0.9500 .
C45 C46 1.395(4) .
C45 H45 0.9500 .
C46 H46 0.9500 .
B1 F3 1.334(5) .
B1 F4 1.373(4) .
B1 F2 1.379(5) .
B1 F1 1.383(4) .

loop_
_geom_torsion_atom_site_label_1
_geom_torsion_atom_site_label_2
_geom_torsion_atom_site_label_3
_geom_torsion_atom_site_label_4
_geom_torsion
_geom_torsion_site_symmetry_1
_geom_torsion_site_symmetry_2
_geom_torsion_site_symmetry_3
_geom_torsion_site_symmetry_4
C21 P1 C11 C16 135.2(3) . . . .
C31 P1 C11 C16 17.5(3) . . . .
Au1 P1 C11 C16 -98.2(3) . . . .
C21 P1 C11 C12 -45.9(3) . . . .
C31 P1 C11 C12 -163.7(3) . . . .
Au1 P1 C11 C12 80.7(3) . . . .
C16 C11 C12 C13 -0.8(5) . . . .
P1 C11 C12 C13 -179.7(3) . . . .
C11 C12 C13 C14 -1.2(6) . . . .
C12 C13 C14 C15 1.4(6) . . . .
C13 C14 C15 C16 0.4(6) . . . .
C12 C11 C16 C15 2.5(5) . . . .
P1 C11 C16 C15 -178.6(3) . . . .
C14 C15 C16 C11 -2.4(5) . . . .
C11 P1 C21 C26 -42.3(3) . . . .
C31 P1 C21 C26 76.9(2) . . . .
Au1 P1 C21 C26 -174.93(19) . . . .
C11 P1 C21 C22 143.2(2) . . . .
C31 P1 C21 C22 -97.6(2) . . . .
Au1 P1 C21 C22 10.6(2) . . . .
C26 C21 C22 C23 -0.1(4) . . . .
P1 C21 C22 C23 174.3(2) . . . .
C21 C22 C23 C24 0.0(5) . . . .
C22 C23 C24 C25 0.0(5) . . . .
C23 C24 C25 C26 0.3(5) . . . .
C22 C21 C26 C25 0.3(4) . . . .
P1 C21 C26 C25 -174.1(2) . . . .
C24 C25 C26 C21 -0.4(5) . . . .
C11 P1 C31 C32 45.9(3) . . . .
C21 P1 C31 C32 -72.1(3) . . . .
Au1 P1 C31 C32 173.5(2) . . . .
C11 P1 C31 C40 -136.3(2) . . . .
C21 P1 C31 C40 105.7(2) . . . .
Au1 P1 C31 C40 -8.7(2) . . . .
C40 C31 C32 C33 2.2(5) . . . .
P1 C31 C32 C33 179.9(2) . . . .
C31 C32 C33 C34 -1.3(5) . . . .
C32 C33 C34 C35 -0.5(5) . . . .
C33 C34 C35 C40 1.3(5) . . . .
C33 C34 C35 C36 -178.2(3) . . . .
C34 C35 C36 C37 178.6(3) . . . .
C40 C35 C36 C37 -1.0(5) . . . .
C35 C36 C37 C38 2.1(5) . . . .
C36 C37 C38 N39 -1.5(5) . . . .
C37 C38 N39 C40 -0.3(5) . . . .
C37 C38 N39 Au1 171.8(2) . . . .
C38 N39 C40 C31 -178.5(3) . . . .
Au1 N39 C40 C31 8.9(3) . . . .
C38 N39 C40 C35 1.4(4) . . . .
Au1 N39 C40 C35 -171.1(2) . . . .
C32 C31 C40 N39 178.6(3) . . . .
P1 C31 C40 N39 0.8(4) . . . .
C32 C31 C40 C35 -1.3(4) . . . .
P1 C31 C40 C35 -179.1(2) . . . .
C34 C35 C40 N39 179.6(3) . . . .
C36 C35 C40 N39 -0.8(4) . . . .
C34 C35 C40 C31 -0.4(4) . . . .
C36 C35 C40 C31 179.1(3) . . . .
C46 C41 C42 C43 0.1(5) . . . .
Au1 C41 C42 C43 -176.7(3) . . . .
C41 C42 C43 C44 0.8(6) . . . .
C42 C43 C44 C45 -0.4(6) . . . .
C43 C44 C45 C46 -0.8(6) . . . .
C42 C41 C46 C45 -1.3(5) . . . .
Au1 C41 C46 C45 175.7(3) . . . .
C44 C45 C46 C41 1.6(5) . . . .
